data_7036273
loop_
_publ_author_name
'Berger, Josefine'
'Braun, Thomas'
'Herrmann, Roy'
'Braun, Beatrice'

_publ_section_title
;
 Reactivity of platinum alkyne complexes towards
 N-fluorobenzenesulfonimide: formation of platinum compounds bearing a
 \b-fluorovinyl ligand.
;
_journal_issue 45
_journal_name_full 'Dalton transactions (Cambridge, England : 2003)'
_journal_page_first 19553
_journal_page_last 19565
_journal_paper_doi 10.1039/c5dt02306h
_journal_volume 44
_journal_year 2015
_chemical_formula_moiety '2(C24 H34 F2 N P Pt), 0.5(C6 H6), 2(F H)'
_chemical_formula_sum 'C51 H73 F6 N2 P2 Pt2'
_chemical_formula_weight 1280.23
_chemical_name_systematic
;
 ?
;
_space_group_crystal_system triclinic
_space_group_IT_number 2
_space_group_name_Hall '-P 1'
_space_group_name_H-M_alt 'P -1'
_symmetry_space_group_name_Hall '-P 1'
_symmetry_space_group_name_H-M 'P -1'
_atom_sites_solution_hydrogens mixed
_audit_creation_method SHELXL-2013
_audit_update_record
;
2015-03-19 deposited with the CCDC.
2015-08-06 downloaded from the CCDC.
;
_cell_angle_alpha 80.643(2)
_cell_angle_beta 68.402(2)
_cell_angle_gamma 68.157(2)
_cell_formula_units_Z 2
_cell_length_a 12.3525(8)
_cell_length_b 15.2450(11)
_cell_length_c 15.4423(11)
_cell_measurement_reflns_used 9022
_cell_measurement_temperature 100(2)
_cell_measurement_theta_max 26.12
_cell_measurement_theta_min 2.71
_cell_volume 2508.6(3)
_computing_cell_refinement 'Bruker SAINT'
_computing_data_collection 'Bruker APEX2'
_computing_data_reduction 'Bruker SAINT'
_computing_structure_refinement 'SHELXL-2013 (Sheldrick 2013)'
_computing_structure_solution 'SHELXS-97 (Sheldrick 2008)'
_diffrn_ambient_temperature 100(2)
_diffrn_measured_fraction_theta_full 0.999
_diffrn_measured_fraction_theta_max 0.999
_diffrn_measurement_device_type 'BRUKER D8 VENTURE'
_diffrn_measurement_method '\f and \w scans'
_diffrn_radiation_type MoK\a
_diffrn_radiation_wavelength 0.71073
_diffrn_reflns_av_R_equivalents 0.0276
_diffrn_reflns_av_unetI/netI 0.0161
_diffrn_reflns_laue_measured_fraction_full 0.999
_diffrn_reflns_laue_measured_fraction_max 0.999
_diffrn_reflns_limit_h_max 15
_diffrn_reflns_limit_h_min -15
_diffrn_reflns_limit_k_max 18
_diffrn_reflns_limit_k_min -18
_diffrn_reflns_limit_l_max 19
_diffrn_reflns_limit_l_min -19
_diffrn_reflns_number 71097
_diffrn_reflns_point_group_measured_fraction_full 0.999
_diffrn_reflns_point_group_measured_fraction_max 0.999
_diffrn_reflns_theta_full 25.242
_diffrn_reflns_theta_max 26.120
_diffrn_reflns_theta_min 2.715
_exptl_absorpt_coefficient_mu 5.692
_exptl_absorpt_correction_T_max 0.955
_exptl_absorpt_correction_T_min 0.945
_exptl_absorpt_correction_type multi-scan
_exptl_absorpt_process_details 'Bruker ALPEX2'
_exptl_crystal_colour 'light yellow'
_exptl_crystal_density_diffrn 1.695
_exptl_crystal_description block
_exptl_crystal_F_000 1266
_exptl_crystal_size_max 0.010
_exptl_crystal_size_mid 0.010
_exptl_crystal_size_min 0.008
_refine_diff_density_max 0.887
_refine_diff_density_min -0.368
_refine_diff_density_rms 0.070
_refine_ls_extinction_method none
_refine_ls_goodness_of_fit_ref 1.013
_refine_ls_hydrogen_treatment mixed
_refine_ls_matrix_type full
_refine_ls_number_parameters 588
_refine_ls_number_reflns 9993
_refine_ls_number_restraints 0
_refine_ls_restrained_S_all 1.013
_refine_ls_R_factor_all 0.0159
_refine_ls_R_factor_gt 0.0139
_refine_ls_shift/su_max 0.003
_refine_ls_shift/su_mean 0.000
_refine_ls_structure_factor_coef Fsqd
_refine_ls_weighting_details 'w=1/[\s^2^(Fo^2^)+(0.0174P)^2^+1.4821P] where P=(Fo^2^+2Fc^2^)/3'
_refine_ls_weighting_scheme calc
_refine_ls_wR_factor_gt 0.0326
_refine_ls_wR_factor_ref 0.0334
_reflns_Friedel_coverage 0.000
_reflns_number_gt 9381
_reflns_number_total 9993
_reflns_threshold_expression 'I > 2\s(I)'
_cod_data_source_file c5dt02306h1.cif
_cod_data_source_block complex3_jb389new
_cod_depositor_comments 'Adding full bibliography for 7036273--7036275.cif.'
_cod_database_code 7036273
_shelx_space_group_comment
;
The symmetry employed for this shelxl refinement is uniquely defined
by the following loop, which should always be used as a source of
symmetry information in preference to the above space-group names.
They are only intended as comments.
;
_shelx_estimated_absorpt_t_min 0.946
_shelx_estimated_absorpt_t_max 0.959
_shelxl_version_number 2013-4

loop_
_space_group_symop_operation_xyz
'x, y, z'
'-x, -y, -z'

loop_
_atom_site_label
_atom_site_type_symbol
_atom_site_fract_x
_atom_site_fract_y
_atom_site_fract_z
_atom_site_U_iso_or_equiv
_atom_site_adp_type
_atom_site_occupancy
_atom_site_site_symmetry_order
_atom_site_calc_flag
_atom_site_refinement_flags_posn
_atom_site_refinement_flags_adp
Pt1 Pt 0.24872(2) 0.66781(2) 0.17284(2) 0.00940(2) Uani 1 1 d . .
Pt2 Pt 0.14933(2) 0.19582(2) 0.20670(2) 0.00925(2) Uani 1 1 d . .
P1 P 0.25647(4) 0.77310(3) 0.24798(3) 0.01129(10) Uani 1 1 d . .
P2 P 0.03898(4) 0.34072(3) 0.18255(3) 0.01082(10) Uani 1 1 d . .
F1 F 0.24336(10) 0.57299(8) 0.09165(8) 0.0170(2) Uani 1 1 d . .
F2 F 0.09163(10) 0.50566(8) 0.40236(8) 0.0179(2) Uani 1 1 d . .
F3 F 0.26058(10) 0.06180(8) 0.23902(8) 0.0179(2) Uani 1 1 d . .
F4 F 0.00707(10) 0.04681(8) 0.08930(8) 0.0165(2) Uani 1 1 d . .
F5 F 0.18270(13) 0.03437(11) 0.40204(11) 0.0341(3) Uani 1 1 d . .
F6 F 0.38520(14) 0.45307(11) -0.01561(11) 0.0407(4) Uani 1 1 d . .
H6 H 0.336(3) 0.497(3) 0.026(3) 0.080(13) Uiso 1 1 d . .
H5 H 0.214(3) 0.040(2) 0.342(2) 0.060(11) Uiso 1 1 d . .
N1 N 0.28746(15) 0.75722(12) 0.05043(11) 0.0138(3) Uani 1 1 d . .
N2 N 0.25747(15) 0.25619(12) 0.24510(11) 0.0138(3) Uani 1 1 d . .
C1 C 0.28856(18) 0.86326(14) 0.15739(14) 0.0152(4) Uani 1 1 d . .
H1A H 0.2102 0.9148 0.1586 0.018 Uiso 1 1 calc R U
H1B H 0.3427 0.8907 0.1692 0.018 Uiso 1 1 calc R U
C2 C 0.35193(18) 0.81788(14) 0.06257(14) 0.0163(4) Uani 1 1 d . .
H2A H 0.3529 0.8680 0.0130 0.020 Uiso 1 1 calc R U
H2B H 0.4388 0.7789 0.0559 0.020 Uiso 1 1 calc R U
C3 C 0.16778(19) 0.81778(15) 0.03782(15) 0.0190(4) Uani 1 1 d . .
H3A H 0.1834 0.8590 -0.0177 0.028 Uiso 1 1 calc R U
H3B H 0.1153 0.8565 0.0927 0.028 Uiso 1 1 calc R U
H3C H 0.1258 0.7777 0.0302 0.028 Uiso 1 1 calc R U
C4 C 0.3663(2) 0.70192(16) -0.03463(14) 0.0207(4) Uani 1 1 d . .
H4A H 0.3249 0.6622 -0.0437 0.031 Uiso 1 1 calc R U
H4B H 0.4459 0.6618 -0.0278 0.031 Uiso 1 1 calc R U
H4C H 0.3803 0.7452 -0.0886 0.031 Uiso 1 1 calc R U
C5 C 0.11638(18) 0.83833(14) 0.34026(14) 0.0164(4) Uani 1 1 d . .
H5A H 0.1291 0.8957 0.3522 0.020 Uiso 1 1 calc R U
C6 C 0.00307(19) 0.87229(15) 0.30825(16) 0.0220(5) Uani 1 1 d . .
H6A H -0.0087 0.8177 0.2921 0.033 Uiso 1 1 calc R U
H6B H 0.0163 0.9148 0.2535 0.033 Uiso 1 1 calc R U
H6C H -0.0707 0.9061 0.3587 0.033 Uiso 1 1 calc R U
C7 C 0.0927(2) 0.78086(16) 0.43204(14) 0.0228(5) Uani 1 1 d . .
H7A H 0.0218 0.8205 0.4804 0.034 Uiso 1 1 calc R U
H7B H 0.1662 0.7594 0.4510 0.034 Uiso 1 1 calc R U
H7C H 0.0750 0.7259 0.4236 0.034 Uiso 1 1 calc R U
C8 C 0.38403(18) 0.73117(15) 0.29529(14) 0.0164(4) Uani 1 1 d . .
H8 H 0.3706 0.6789 0.3417 0.020 Uiso 1 1 calc R U
C9 C 0.50859(18) 0.68908(15) 0.21820(16) 0.0209(5) Uani 1 1 d . .
H9A H 0.5301 0.7399 0.1758 0.031 Uiso 1 1 calc R U
H9B H 0.5020 0.6441 0.1834 0.031 Uiso 1 1 calc R U
H9C H 0.5731 0.6564 0.2463 0.031 Uiso 1 1 calc R U
C10 C 0.3885(2) 0.80675(17) 0.34618(16) 0.0234(5) Uani 1 1 d . .
H10A H 0.4537 0.7787 0.3743 0.035 Uiso 1 1 calc R U
H10B H 0.3085 0.8326 0.3951 0.035 Uiso 1 1 calc R U
H10C H 0.4063 0.8576 0.3019 0.035 Uiso 1 1 calc R U
C11 C 0.21492(18) 0.58044(13) 0.28488(13) 0.0128(4) Uani 1 1 d . .
C12 C 0.10346(18) 0.57365(13) 0.33026(13) 0.0132(4) Uani 1 1 d . .
C13 C -0.01852(17) 0.62696(14) 0.32044(14) 0.0138(4) Uani 1 1 d . .
C14 C -0.03158(18) 0.66636(14) 0.23500(14) 0.0145(4) Uani 1 1 d . .
H14 H 0.0398 0.6569 0.1806 0.017 Uiso 1 1 calc R U
C15 C -0.14706(19) 0.71893(14) 0.22859(15) 0.0183(4) Uani 1 1 d . .
H15 H -0.1542 0.7467 0.1704 0.022 Uiso 1 1 calc R U
C16 C -0.25185(19) 0.73111(15) 0.30645(17) 0.0227(5) Uani 1 1 d . .
H16 H -0.3310 0.7672 0.3019 0.027 Uiso 1 1 calc R U
C17 C -0.24136(19) 0.69067(16) 0.39115(16) 0.0250(5) Uani 1 1 d . .
H17 H -0.3137 0.6987 0.4446 0.030 Uiso 1 1 calc R U
C18 C -0.12593(19) 0.63846(15) 0.39869(15) 0.0199(4) Uani 1 1 d . .
H18 H -0.1197 0.6104 0.4571 0.024 Uiso 1 1 calc R U
C19 C 0.32357(18) 0.51814(14) 0.31273(14) 0.0139(4) Uani 1 1 d . .
C20 C 0.43609(18) 0.47323(14) 0.24474(14) 0.0161(4) Uani 1 1 d . .
H20 H 0.4428 0.4821 0.1809 0.019 Uiso 1 1 calc R U
C21 C 0.53786(19) 0.41590(16) 0.26948(17) 0.0240(5) Uani 1 1 d . .
H21 H 0.6132 0.3850 0.2225 0.029 Uiso 1 1 calc R U
C22 C 0.5308(2) 0.40329(16) 0.36178(17) 0.0258(5) Uani 1 1 d . .
H22 H 0.6006 0.3634 0.3785 0.031 Uiso 1 1 calc R U
C23 C 0.4199(2) 0.44995(16) 0.43020(16) 0.0255(5) Uani 1 1 d . .
H23 H 0.4149 0.4432 0.4937 0.031 Uiso 1 1 calc R U
C24 C 0.31825(19) 0.50554(15) 0.40611(15) 0.0199(4) Uani 1 1 d . .
H24 H 0.2430 0.5360 0.4534 0.024 Uiso 1 1 calc R U
C25 C 0.11384(18) 0.41116(14) 0.20923(14) 0.0150(4) Uani 1 1 d . .
H25A H 0.1114 0.4672 0.1664 0.018 Uiso 1 1 calc R U
H25B H 0.0690 0.4335 0.2738 0.018 Uiso 1 1 calc R U
C26 C 0.24725(18) 0.35160(14) 0.19865(15) 0.0168(4) Uani 1 1 d . .
H26A H 0.2968 0.3440 0.1316 0.020 Uiso 1 1 calc R U
H26B H 0.2817 0.3846 0.2263 0.020 Uiso 1 1 calc R U
C27 C 0.39009(18) 0.19660(16) 0.21511(16) 0.0218(5) Uani 1 1 d . .
H27A H 0.4204 0.1873 0.1479 0.033 Uiso 1 1 calc R U
H27B H 0.3999 0.1351 0.2483 0.033 Uiso 1 1 calc R U
H27C H 0.4377 0.2279 0.2293 0.033 Uiso 1 1 calc R U
C28 C 0.2138(2) 0.26428(15) 0.34820(14) 0.0196(4) Uani 1 1 d . .
H28A H 0.2191 0.2017 0.3782 0.029 Uiso 1 1 calc R U
H28B H 0.1277 0.3070 0.3696 0.029 Uiso 1 1 calc R U
H28C H 0.2659 0.2895 0.3646 0.029 Uiso 1 1 calc R U
C29 C 0.03497(18) 0.38053(14) 0.06485(13) 0.0153(4) Uani 1 1 d . .
H29 H -0.0012 0.4511 0.0645 0.018 Uiso 1 1 calc R U
C30 C 0.1663(2) 0.35375(16) -0.00647(14) 0.0213(5) Uani 1 1 d . .
H30A H 0.2078 0.2852 -0.0033 0.032 Uiso 1 1 calc R U
H30B H 0.2131 0.3861 0.0074 0.032 Uiso 1 1 calc R U
H30C H 0.1620 0.3728 -0.0692 0.032 Uiso 1 1 calc R U
C31 C -0.0473(2) 0.34440(16) 0.03741(15) 0.0218(5) Uani 1 1 d . .
H31A H -0.0528 0.3724 -0.0233 0.033 Uiso 1 1 calc R U
H31B H -0.1303 0.3622 0.0844 0.033 Uiso 1 1 calc R U
H31C H -0.0117 0.2754 0.0335 0.033 Uiso 1 1 calc R U
C32 C -0.12246(17) 0.37974(14) 0.26102(14) 0.0143(4) Uani 1 1 d . .
H32 H -0.1649 0.3418 0.2474 0.017 Uiso 1 1 calc R U
C33 C -0.12885(19) 0.35847(15) 0.36259(14) 0.0197(4) Uani 1 1 d . .
H33A H -0.0949 0.3990 0.3801 0.029 Uiso 1 1 calc R U
H33B H -0.0805 0.2920 0.3701 0.029 Uiso 1 1 calc R U
H33C H -0.2153 0.3708 0.4027 0.029 Uiso 1 1 calc R U
C34 C -0.19314(19) 0.48436(15) 0.24543(16) 0.0222(5) Uani 1 1 d . .
H34A H -0.2764 0.5025 0.2921 0.033 Uiso 1 1 calc R U
H34B H -0.1995 0.4940 0.1829 0.033 Uiso 1 1 calc R U
H34C H -0.1487 0.5233 0.2513 0.033 Uiso 1 1 calc R U
C35 C 0.04768(17) 0.13619(13) 0.17553(13) 0.0125(4) Uani 1 1 d . .
C36 C 0.08409(17) 0.09082(14) 0.09737(14) 0.0132(4) Uani 1 1 d . .
C37 C 0.19350(17) 0.07576(13) 0.01194(14) 0.0130(4) Uani 1 1 d . .
C38 C 0.30547(18) 0.07990(14) 0.01051(15) 0.0176(4) Uani 1 1 d . .
H38 H 0.3123 0.0935 0.0658 0.021 Uiso 1 1 calc R U
C39 C 0.40643(19) 0.06426(15) -0.07119(15) 0.0220(5) Uani 1 1 d . .
H39 H 0.4817 0.0679 -0.0716 0.026 Uiso 1 1 calc R U
C40 C 0.3987(2) 0.04331(15) -0.15244(15) 0.0227(5) Uani 1 1 d . .
H40 H 0.4681 0.0330 -0.2082 0.027 Uiso 1 1 calc R U
C41 C 0.2896(2) 0.03756(15) -0.15155(15) 0.0231(5) Uani 1 1 d . .
H41 H 0.2841 0.0225 -0.2068 0.028 Uiso 1 1 calc R U
C42 C 0.18762(19) 0.05359(14) -0.07026(14) 0.0181(4) Uani 1 1 d . .
H42 H 0.1129 0.0495 -0.0705 0.022 Uiso 1 1 calc R U
C43 C -0.07294(17) 0.13798(13) 0.24853(13) 0.0125(4) Uani 1 1 d . .
C44 C -0.07894(19) 0.10926(14) 0.34000(14) 0.0162(4) Uani 1 1 d . .
H44 H -0.0063 0.0907 0.3563 0.019 Uiso 1 1 calc R U
C45 C -0.1896(2) 0.10739(15) 0.40779(15) 0.0222(5) Uani 1 1 d . .
H45 H -0.1915 0.0854 0.4694 0.027 Uiso 1 1 calc R U
C46 C -0.2974(2) 0.13748(16) 0.38581(16) 0.0255(5) Uani 1 1 d . .
H46 H -0.3732 0.1367 0.4322 0.031 Uiso 1 1 calc R U
C47 C -0.29359(19) 0.16849(16) 0.29598(16) 0.0234(5) Uani 1 1 d . .
H47 H -0.3673 0.1900 0.2807 0.028 Uiso 1 1 calc R U
C48 C -0.18226(18) 0.16838(15) 0.22766(15) 0.0177(4) Uani 1 1 d . .
H48 H -0.1806 0.1893 0.1659 0.021 Uiso 1 1 calc R U
C49 C 0.3814(2) 0.06203(19) 0.5145(2) 0.0383(7) Uani 1 1 d . .
H49 H 0.2996 0.1053 0.5246 0.046 Uiso 1 1 calc R U
C50 C 0.4448(3) 0.01197(19) 0.43413(19) 0.0357(6) Uani 1 1 d . .
H50 H 0.4067 0.0198 0.3886 0.043 Uiso 1 1 calc R U
C51 C 0.4370(3) 0.04917(17) 0.58002(17) 0.0374(7) Uani 1 1 d . .
H51 H 0.3927 0.0832 0.6360 0.045 Uiso 1 1 calc R U

loop_
_atom_site_aniso_label
_atom_site_aniso_U_11
_atom_site_aniso_U_22
_atom_site_aniso_U_33
_atom_site_aniso_U_23
_atom_site_aniso_U_13
_atom_site_aniso_U_12
Pt1 0.01100(4) 0.00812(4) 0.00929(4) -0.00032(3) -0.00268(3) -0.00415(3)
Pt2 0.01157(4) 0.00761(4) 0.01002(4) 0.00023(3) -0.00469(3) -0.00400(3)
P1 0.0127(2) 0.0100(2) 0.0118(2) -0.00124(18) -0.00323(19) -0.00501(19)
P2 0.0140(2) 0.0085(2) 0.0116(2) 0.00117(18) -0.00573(19) -0.00476(19)
F1 0.0210(6) 0.0174(6) 0.0149(6) -0.0047(5) -0.0038(5) -0.0096(5)
F2 0.0212(6) 0.0175(6) 0.0146(6) 0.0068(5) -0.0047(5) -0.0105(5)
F3 0.0205(6) 0.0105(6) 0.0233(6) 0.0013(5) -0.0119(5) -0.0021(5)
F4 0.0172(6) 0.0187(6) 0.0184(6) -0.0046(5) -0.0045(5) -0.0110(5)
F5 0.0379(8) 0.0373(9) 0.0264(8) 0.0116(7) -0.0160(7) -0.0120(7)
F6 0.0335(8) 0.0342(9) 0.0448(9) -0.0229(7) 0.0029(7) -0.0081(7)
N1 0.0166(8) 0.0127(8) 0.0124(8) 0.0008(6) -0.0040(7) -0.0066(7)
N2 0.0148(8) 0.0139(8) 0.0154(8) -0.0016(7) -0.0065(7) -0.0058(7)
C1 0.0196(10) 0.0118(10) 0.0164(10) 0.0013(8) -0.0057(8) -0.0089(8)
C2 0.0201(10) 0.0151(10) 0.0160(10) 0.0023(8) -0.0044(8) -0.0112(8)
C3 0.0236(10) 0.0183(11) 0.0202(11) 0.0041(9) -0.0130(9) -0.0091(9)
C4 0.0282(11) 0.0224(11) 0.0122(10) -0.0016(8) -0.0014(9) -0.0141(9)
C5 0.0162(9) 0.0148(10) 0.0168(10) -0.0062(8) -0.0002(8) -0.0068(8)
C6 0.0166(10) 0.0170(11) 0.0295(12) -0.0088(9) -0.0043(9) -0.0026(8)
C7 0.0248(11) 0.0265(12) 0.0152(11) -0.0076(9) 0.0023(9) -0.0129(9)
C8 0.0182(10) 0.0163(10) 0.0179(10) 0.0009(8) -0.0088(8) -0.0071(8)
C9 0.0163(10) 0.0188(11) 0.0289(12) -0.0047(9) -0.0108(9) -0.0026(8)
C10 0.0226(11) 0.0291(12) 0.0250(12) -0.0086(10) -0.0094(9) -0.0114(9)
C11 0.0181(9) 0.0084(9) 0.0134(9) -0.0019(7) -0.0052(8) -0.0054(8)
C12 0.0193(10) 0.0104(9) 0.0103(9) 0.0001(7) -0.0043(8) -0.0065(8)
C13 0.0153(9) 0.0101(9) 0.0163(10) -0.0028(8) -0.0031(8) -0.0059(8)
C14 0.0156(9) 0.0125(10) 0.0173(10) -0.0013(8) -0.0040(8) -0.0081(8)
C15 0.0210(10) 0.0116(10) 0.0263(11) -0.0018(8) -0.0124(9) -0.0050(8)
C16 0.0153(10) 0.0146(10) 0.0390(13) -0.0058(9) -0.0111(9) -0.0020(8)
C17 0.0150(10) 0.0251(12) 0.0283(12) -0.0078(10) 0.0039(9) -0.0077(9)
C18 0.0212(10) 0.0197(11) 0.0169(10) -0.0016(8) -0.0025(8) -0.0083(9)
C19 0.0164(9) 0.0099(9) 0.0188(10) -0.0003(8) -0.0074(8) -0.0066(8)
C20 0.0177(10) 0.0153(10) 0.0170(10) -0.0004(8) -0.0061(8) -0.0072(8)
C21 0.0161(10) 0.0211(11) 0.0323(13) -0.0043(10) -0.0074(9) -0.0029(9)
C22 0.0231(11) 0.0221(12) 0.0365(13) 0.0058(10) -0.0194(10) -0.0059(9)
C23 0.0383(13) 0.0262(12) 0.0216(11) 0.0085(9) -0.0186(10) -0.0169(11)
C24 0.0196(10) 0.0219(11) 0.0193(11) -0.0023(9) -0.0050(8) -0.0090(9)
C25 0.0204(10) 0.0110(9) 0.0176(10) 0.0007(8) -0.0083(8) -0.0082(8)
C26 0.0204(10) 0.0157(10) 0.0204(11) 0.0017(8) -0.0092(8) -0.0114(8)
C27 0.0151(10) 0.0237(12) 0.0297(12) -0.0026(9) -0.0103(9) -0.0064(9)
C28 0.0269(11) 0.0207(11) 0.0161(10) -0.0001(8) -0.0117(9) -0.0092(9)
C29 0.0232(10) 0.0121(10) 0.0123(9) 0.0030(8) -0.0085(8) -0.0069(8)
C30 0.0281(11) 0.0230(11) 0.0138(10) 0.0033(9) -0.0063(9) -0.0122(9)
C31 0.0299(11) 0.0234(11) 0.0185(11) 0.0044(9) -0.0157(9) -0.0106(9)
C32 0.0134(9) 0.0120(10) 0.0173(10) 0.0000(8) -0.0053(8) -0.0042(8)
C33 0.0193(10) 0.0203(11) 0.0156(10) -0.0036(8) -0.0020(8) -0.0052(9)
C34 0.0179(10) 0.0139(10) 0.0314(12) 0.0003(9) -0.0072(9) -0.0030(8)
C35 0.0142(9) 0.0088(9) 0.0150(10) 0.0040(7) -0.0071(8) -0.0039(7)
C36 0.0152(9) 0.0111(9) 0.0173(10) 0.0011(8) -0.0068(8) -0.0080(8)
C37 0.0150(9) 0.0070(9) 0.0147(10) 0.0002(7) -0.0034(8) -0.0031(7)
C38 0.0189(10) 0.0162(10) 0.0183(10) -0.0030(8) -0.0037(8) -0.0082(8)
C39 0.0179(10) 0.0210(11) 0.0239(11) -0.0020(9) -0.0004(9) -0.0091(9)
C40 0.0249(11) 0.0165(11) 0.0163(11) -0.0025(8) 0.0046(9) -0.0062(9)
C41 0.0351(12) 0.0194(11) 0.0136(10) -0.0007(9) -0.0064(9) -0.0095(10)
C42 0.0210(10) 0.0143(10) 0.0188(10) 0.0021(8) -0.0079(8) -0.0057(8)
C43 0.0151(9) 0.0079(9) 0.0136(9) -0.0013(7) -0.0028(8) -0.0045(7)
C44 0.0208(10) 0.0120(10) 0.0156(10) -0.0016(8) -0.0058(8) -0.0052(8)
C45 0.0304(11) 0.0164(11) 0.0139(10) -0.0003(8) 0.0007(9) -0.0097(9)
C46 0.0203(11) 0.0206(11) 0.0268(12) -0.0060(9) 0.0073(9) -0.0102(9)
C47 0.0146(10) 0.0234(12) 0.0303(12) -0.0052(10) -0.0044(9) -0.0056(9)
C48 0.0173(10) 0.0173(10) 0.0171(10) -0.0023(8) -0.0048(8) -0.0044(8)
C49 0.0240(12) 0.0305(14) 0.0463(16) 0.0126(12) -0.0050(11) -0.0061(10)
C50 0.0545(16) 0.0360(15) 0.0339(14) 0.0137(12) -0.0289(13) -0.0266(13)
C51 0.0632(18) 0.0208(12) 0.0155(11) -0.0028(9) 0.0025(11) -0.0153(12)

loop_
_atom_type_symbol
_atom_type_description
_atom_type_scat_dispersion_real
_atom_type_scat_dispersion_imag
_atom_type_scat_source
C C 0.0033 0.0016 'International Tables Vol C Tables 4.2.6.8 and 6.1.1.4'
H H 0.0000 0.0000 'International Tables Vol C Tables 4.2.6.8 and 6.1.1.4'
F F 0.0171 0.0103 'International Tables Vol C Tables 4.2.6.8 and 6.1.1.4'
N N 0.0061 0.0033 'International Tables Vol C Tables 4.2.6.8 and 6.1.1.4'
P P 0.1023 0.0942 'International Tables Vol C Tables 4.2.6.8 and 6.1.1.4'
Pt Pt -1.7033 8.3905 'International Tables Vol C Tables 4.2.6.8 and 6.1.1.4'

loop_
_geom_angle_atom_site_label_1
_geom_angle_atom_site_label_2
_geom_angle_atom_site_label_3
_geom_angle
_geom_angle_site_symmetry_1
C11 Pt1 F1 89.23(6) .
C11 Pt1 N1 178.16(7) .
F1 Pt1 N1 89.12(5) .
C11 Pt1 P1 95.02(6) .
F1 Pt1 P1 175.74(3) .
N1 Pt1 P1 86.62(5) .
C35 Pt2 F3 90.09(6) .
C35 Pt2 N2 177.72(7) .
F3 Pt2 N2 88.36(5) .
C35 Pt2 P2 95.12(5) .
F3 Pt2 P2 174.24(3) .
N2 Pt2 P2 86.36(5) .
C1 P1 C8 106.55(9) .
C1 P1 C5 104.75(9) .
C8 P1 C5 107.16(9) .
C1 P1 Pt1 103.32(7) .
C8 P1 Pt1 114.54(7) .
C5 P1 Pt1 119.29(7) .
C25 P2 C29 104.82(9) .
C25 P2 C32 106.20(9) .
C29 P2 C32 106.36(9) .
C25 P2 Pt2 103.40(6) .
C29 P2 Pt2 119.52(7) .
C32 P2 Pt2 115.23(6) .
Pt1 F1 H6 136.2(14) .
Pt2 F3 H5 110.3(13) .
C4 N1 C2 108.59(15) .
C4 N1 C3 108.25(16) .
C2 N1 C3 109.83(16) .
C4 N1 Pt1 112.15(12) .
C2 N1 Pt1 109.79(12) .
C3 N1 Pt1 108.20(12) .
C27 N2 C28 107.61(16) .
C27 N2 C26 107.91(16) .
C28 N2 C26 109.97(16) .
C27 N2 Pt2 111.28(13) .
C28 N2 Pt2 110.53(12) .
C26 N2 Pt2 109.49(11) .
C2 C1 P1 109.19(14) .
C2 C1 H1A 109.8 .
P1 C1 H1A 109.8 .
C2 C1 H1B 109.8 .
P1 C1 H1B 109.8 .
H1A C1 H1B 108.3 .
N1 C2 C1 111.72(16) .
N1 C2 H2A 109.3 .
C1 C2 H2A 109.3 .
N1 C2 H2B 109.3 .
C1 C2 H2B 109.3 .
H2A C2 H2B 107.9 .
N1 C3 H3A 109.5 .
N1 C3 H3B 109.5 .
H3A C3 H3B 109.5 .
N1 C3 H3C 109.5 .
H3A C3 H3C 109.5 .
H3B C3 H3C 109.5 .
N1 C4 H4A 109.5 .
N1 C4 H4B 109.5 .
H4A C4 H4B 109.5 .
N1 C4 H4C 109.5 .
H4A C4 H4C 109.5 .
H4B C4 H4C 109.5 .
C7 C5 C6 110.74(17) .
C7 C5 P1 112.58(14) .
C6 C5 P1 110.80(14) .
C7 C5 H5A 107.5 .
C6 C5 H5A 107.5 .
P1 C5 H5A 107.5 .
C5 C6 H6A 109.5 .
C5 C6 H6B 109.5 .
H6A C6 H6B 109.5 .
C5 C6 H6C 109.5 .
H6A C6 H6C 109.5 .
H6B C6 H6C 109.5 .
C5 C7 H7A 109.5 .
C5 C7 H7B 109.5 .
H7A C7 H7B 109.5 .
C5 C7 H7C 109.5 .
H7A C7 H7C 109.5 .
H7B C7 H7C 109.5 .
C10 C8 C9 110.69(17) .
C10 C8 P1 113.44(14) .
C9 C8 P1 110.62(14) .
C10 C8 H8 107.3 .
C9 C8 H8 107.3 .
P1 C8 H8 107.3 .
C8 C9 H9A 109.5 .
C8 C9 H9B 109.5 .
H9A C9 H9B 109.5 .
C8 C9 H9C 109.5 .
H9A C9 H9C 109.5 .
H9B C9 H9C 109.5 .
C8 C10 H10A 109.5 .
C8 C10 H10B 109.5 .
H10A C10 H10B 109.5 .
C8 C10 H10C 109.5 .
H10A C10 H10C 109.5 .
H10B C10 H10C 109.5 .
C12 C11 C19 120.23(18) .
C12 C11 Pt1 122.89(14) .
C19 C11 Pt1 116.80(13) .
C11 C12 F2 118.48(17) .
C11 C12 C13 131.91(18) .
F2 C12 C13 109.60(15) .
C18 C13 C14 118.29(18) .
C18 C13 C12 119.52(18) .
C14 C13 C12 122.19(17) .
C15 C14 C13 120.86(19) .
C15 C14 H14 119.6 .
C13 C14 H14 119.6 .
C16 C15 C14 120.2(2) .
C16 C15 H15 119.9 .
C14 C15 H15 119.9 .
C15 C16 C17 119.85(19) .
C15 C16 H16 120.1 .
C17 C16 H16 120.1 .
C18 C17 C16 120.5(2) .
C18 C17 H17 119.8 .
C16 C17 H17 119.8 .
C17 C18 C13 120.2(2) .
C17 C18 H18 119.9 .
C13 C18 H18 119.9 .
C20 C19 C24 118.00(18) .
C20 C19 C11 120.07(18) .
C24 C19 C11 121.88(18) .
C19 C20 C21 120.71(19) .
C19 C20 H20 119.6 .
C21 C20 H20 119.6 .
C22 C21 C20 120.6(2) .
C22 C21 H21 119.7 .
C20 C21 H21 119.7 .
C21 C22 C23 119.21(19) .
C21 C22 H22 120.4 .
C23 C22 H22 120.4 .
C24 C23 C22 120.3(2) .
C24 C23 H23 119.8 .
C22 C23 H23 119.8 .
C23 C24 C19 121.1(2) .
C23 C24 H24 119.5 .
C19 C24 H24 119.5 .
C26 C25 P2 109.64(14) .
C26 C25 H25A 109.7 .
P2 C25 H25A 109.7 .
C26 C25 H25B 109.7 .
P2 C25 H25B 109.7 .
H25A C25 H25B 108.2 .
N2 C26 C25 111.64(16) .
N2 C26 H26A 109.3 .
C25 C26 H26A 109.3 .
N2 C26 H26B 109.3 .
C25 C26 H26B 109.3 .
H26A C26 H26B 108.0 .
N2 C27 H27A 109.5 .
N2 C27 H27B 109.5 .
H27A C27 H27B 109.5 .
N2 C27 H27C 109.5 .
H27A C27 H27C 109.5 .
H27B C27 H27C 109.5 .
N2 C28 H28A 109.5 .
N2 C28 H28B 109.5 .
H28A C28 H28B 109.5 .
N2 C28 H28C 109.5 .
H28A C28 H28C 109.5 .
H28B C28 H28C 109.5 .
C31 C29 C30 111.31(17) .
C31 C29 P2 112.63(14) .
C30 C29 P2 110.73(14) .
C31 C29 H29 107.3 .
C30 C29 H29 107.3 .
P2 C29 H29 107.3 .
C29 C30 H30A 109.5 .
C29 C30 H30B 109.5 .
H30A C30 H30B 109.5 .
C29 C30 H30C 109.5 .
H30A C30 H30C 109.5 .
H30B C30 H30C 109.5 .
C29 C31 H31A 109.5 .
C29 C31 H31B 109.5 .
H31A C31 H31B 109.5 .
C29 C31 H31C 109.5 .
H31A C31 H31C 109.5 .
H31B C31 H31C 109.5 .
C33 C32 C34 111.11(17) .
C33 C32 P2 110.65(13) .
C34 C32 P2 112.96(14) .
C33 C32 H32 107.3 .
C34 C32 H32 107.3 .
P2 C32 H32 107.3 .
C32 C33 H33A 109.5 .
C32 C33 H33B 109.5 .
H33A C33 H33B 109.5 .
C32 C33 H33C 109.5 .
H33A C33 H33C 109.5 .
H33B C33 H33C 109.5 .
C32 C34 H34A 109.5 .
C32 C34 H34B 109.5 .
H34A C34 H34B 109.5 .
C32 C34 H34C 109.5 .
H34A C34 H34C 109.5 .
H34B C34 H34C 109.5 .
C36 C35 C43 118.30(18) .
C36 C35 Pt2 124.58(15) .
C43 C35 Pt2 116.99(14) .
C35 C36 F4 117.67(17) .
C35 C36 C37 133.25(18) .
F4 C36 C37 109.07(16) .
C42 C37 C38 118.26(18) .
C42 C37 C36 119.45(18) .
C38 C37 C36 122.27(18) .
C39 C38 C37 120.3(2) .
C39 C38 H38 119.8 .
C37 C38 H38 119.8 .
C38 C39 C40 120.7(2) .
C38 C39 H39 119.6 .
C40 C39 H39 119.6 .
C41 C40 C39 119.49(19) .
C41 C40 H40 120.3 .
C39 C40 H40 120.3 .
C40 C41 C42 120.3(2) .
C40 C41 H41 119.8 .
C42 C41 H41 119.8 .
C41 C42 C37 120.9(2) .
C41 C42 H42 119.6 .
C37 C42 H42 119.6 .
C44 C43 C48 118.08(18) .
C44 C43 C35 120.40(17) .
C48 C43 C35 121.52(17) .
C43 C44 C45 120.96(19) .
C43 C44 H44 119.5 .
C45 C44 H44 119.5 .
C46 C45 C44 120.2(2) .
C46 C45 H45 119.9 .
C44 C45 H45 119.9 .
C47 C46 C45 119.52(19) .
C47 C46 H46 120.2 .
C45 C46 H46 120.2 .
C46 C47 C48 120.3(2) .
C46 C47 H47 119.9 .
C48 C47 H47 119.9 .
C47 C48 C43 120.93(19) .
C47 C48 H48 119.5 .
C43 C48 H48 119.5 .
C51 C49 C50 119.6(2) .
C51 C49 H49 120.2 .
C50 C49 H49 120.2 .
C51 C50 C49 119.6(2) 2_656
C51 C50 H50 120.2 2_656
C49 C50 H50 120.2 .
C50 C51 C49 120.9(2) 2_656
C50 C51 H51 119.6 2_656
C49 C51 H51 119.6 .

loop_
_geom_bond_atom_site_label_1
_geom_bond_atom_site_label_2
_geom_bond_distance
_geom_bond_site_symmetry_2
Pt1 C11 2.0185(19) .
Pt1 F1 2.0948(11) .
Pt1 N1 2.1545(16) .
Pt1 P1 2.1756(5) .
Pt2 C35 2.018(2) .
Pt2 F3 2.0967(11) .
Pt2 N2 2.1583(16) .
Pt2 P2 2.1777(5) .
P1 C1 1.837(2) .
P1 C8 1.836(2) .
P1 C5 1.838(2) .
P2 C25 1.828(2) .
P2 C29 1.833(2) .
P2 C32 1.8362(19) .
F1 H6 1.49(4) .
F2 C12 1.398(2) .
F3 H5 1.51(4) .
F4 C36 1.400(2) .
F5 H5 0.87(4) .
F6 H6 0.88(4) .
N1 C4 1.480(3) .
N1 C2 1.496(3) .
N1 C3 1.488(2) .
N2 C27 1.481(2) .
N2 C28 1.491(3) .
N2 C26 1.496(3) .
C1 C2 1.522(3) .
C1 H1A 0.9900 .
C1 H1B 0.9900 .
C2 H2A 0.9900 .
C2 H2B 0.9900 .
C3 H3A 0.9800 .
C3 H3B 0.9800 .
C3 H3C 0.9800 .
C4 H4A 0.9800 .
C4 H4B 0.9800 .
C4 H4C 0.9800 .
C5 C7 1.531(3) .
C5 C6 1.536(3) .
C5 H5A 1.0000 .
C6 H6A 0.9800 .
C6 H6B 0.9800 .
C6 H6C 0.9800 .
C7 H7A 0.9800 .
C7 H7B 0.9800 .
C7 H7C 0.9800 .
C8 C10 1.524(3) .
C8 C9 1.537(3) .
C8 H8 1.0000 .
C9 H9A 0.9800 .
C9 H9B 0.9800 .
C9 H9C 0.9800 .
C10 H10A 0.9800 .
C10 H10B 0.9800 .
C10 H10C 0.9800 .
C11 C12 1.330(3) .
C11 C19 1.494(3) .
C12 C13 1.473(3) .
C13 C18 1.402(3) .
C13 C14 1.398(3) .
C14 C15 1.384(3) .
C14 H14 0.9500 .
C15 C16 1.380(3) .
C15 H15 0.9500 .
C16 C17 1.382(3) .
C16 H16 0.9500 .
C17 C18 1.388(3) .
C17 H17 0.9500 .
C18 H18 0.9500 .
C19 C20 1.398(3) .
C19 C24 1.404(3) .
C20 C21 1.385(3) .
C20 H20 0.9500 .
C21 C22 1.381(3) .
C21 H21 0.9500 .
C22 C23 1.397(3) .
C22 H22 0.9500 .
C23 C24 1.373(3) .
C23 H23 0.9500 .
C24 H24 0.9500 .
C25 C26 1.518(3) .
C25 H25A 0.9900 .
C25 H25B 0.9900 .
C26 H26A 0.9900 .
C26 H26B 0.9900 .
C27 H27A 0.9800 .
C27 H27B 0.9800 .
C27 H27C 0.9800 .
C28 H28A 0.9800 .
C28 H28B 0.9800 .
C28 H28C 0.9800 .
C29 C31 1.525(3) .
C29 C30 1.533(3) .
C29 H29 1.0000 .
C30 H30A 0.9800 .
C30 H30B 0.9800 .
C30 H30C 0.9800 .
C31 H31A 0.9800 .
C31 H31B 0.9800 .
C31 H31C 0.9800 .
C32 C33 1.528(3) .
C32 C34 1.536(3) .
C32 H32 1.0000 .
C33 H33A 0.9800 .
C33 H33B 0.9800 .
C33 H33C 0.9800 .
C34 H34A 0.9800 .
C34 H34B 0.9800 .
C34 H34C 0.9800 .
C35 C36 1.333(3) .
C35 C43 1.495(3) .
C36 C37 1.475(3) .
C37 C42 1.399(3) .
C37 C38 1.400(3) .
C38 C39 1.386(3) .
C38 H38 0.9500 .
C39 C40 1.388(3) .
C39 H39 0.9500 .
C40 C41 1.378(3) .
C40 H40 0.9500 .
C41 C42 1.389(3) .
C41 H41 0.9500 .
C42 H42 0.9500 .
C43 C44 1.392(3) .
C43 C48 1.396(3) .
C44 C45 1.390(3) .
C44 H44 0.9500 .
C45 C46 1.387(3) .
C45 H45 0.9500 .
C46 C47 1.380(3) .
C46 H46 0.9500 .
C47 C48 1.391(3) .
C47 H47 0.9500 .
C48 H48 0.9500 .
C49 C51 1.372(4) .
C49 C50 1.372(4) .
C49 H49 0.9500 .
C50 C51 1.366(4) 2_656
C50 H50 0.9500 .
C51 C50 1.366(4) 2_656
C51 H51 0.9500 .

loop_
_geom_torsion_atom_site_label_1
_geom_torsion_atom_site_label_2
_geom_torsion_atom_site_label_3
_geom_torsion_atom_site_label_4
_geom_torsion
_geom_torsion_site_symmetry_4
C8 P1 C1 C2 96.64(15) .
C5 P1 C1 C2 -150.00(14) .
Pt1 P1 C1 C2 -24.40(14) .
C4 N1 C2 C1 -169.55(16) .
C3 N1 C2 C1 72.3(2) .
Pt1 N1 C2 C1 -46.60(18) .
P1 C1 C2 N1 46.79(19) .
C1 P1 C5 C7 -165.67(15) .
C8 P1 C5 C7 -52.74(17) .
Pt1 P1 C5 C7 79.45(15) .
C1 P1 C5 C6 69.72(16) .
C8 P1 C5 C6 -177.36(14) .
Pt1 P1 C5 C6 -45.17(17) .
C1 P1 C8 C10 65.49(17) .
C5 P1 C8 C10 -46.20(18) .
Pt1 P1 C8 C10 179.06(13) .
C1 P1 C8 C9 -59.58(17) .
C5 P1 C8 C9 -171.27(14) .
Pt1 P1 C8 C9 53.99(16) .
C19 C11 C12 F2 -1.6(3) .
Pt1 C11 C12 F2 174.96(12) .
C19 C11 C12 C13 177.63(19) .
Pt1 C11 C12 C13 -5.8(3) .
C11 C12 C13 C18 -150.1(2) .
F2 C12 C13 C18 29.2(2) .
C11 C12 C13 C14 30.4(3) .
F2 C12 C13 C14 -150.34(18) .
C18 C13 C14 C15 2.8(3) .
C12 C13 C14 C15 -177.67(19) .
C13 C14 C15 C16 -1.8(3) .
C14 C15 C16 C17 0.0(3) .
C15 C16 C17 C18 0.5(3) .
C16 C17 C18 C13 0.6(3) .
C14 C13 C18 C17 -2.2(3) .
C12 C13 C18 C17 178.2(2) .
C12 C11 C19 C20 134.9(2) .
Pt1 C11 C19 C20 -41.9(2) .
C12 C11 C19 C24 -47.6(3) .
Pt1 C11 C19 C24 135.67(17) .
C24 C19 C20 C21 1.8(3) .
C11 C19 C20 C21 179.46(19) .
C19 C20 C21 C22 -1.2(3) .
C20 C21 C22 C23 -0.7(3) .
C21 C22 C23 C24 1.8(4) .
C22 C23 C24 C19 -1.1(3) .
C20 C19 C24 C23 -0.7(3) .
C11 C19 C24 C23 -178.3(2) .
C29 P2 C25 C26 -102.66(15) .
C32 P2 C25 C26 144.99(14) .
Pt2 P2 C25 C26 23.28(15) .
C27 N2 C26 C25 168.40(17) .
C28 N2 C26 C25 -74.5(2) .
Pt2 N2 C26 C25 47.14(19) .
P2 C25 C26 N2 -46.5(2) .
C25 P2 C29 C31 -168.39(15) .
C32 P2 C29 C31 -56.15(17) .
Pt2 P2 C29 C31 76.44(16) .
C25 P2 C29 C30 66.24(16) .
C32 P2 C29 C30 178.48(14) .
Pt2 P2 C29 C30 -48.93(16) .
C25 P2 C32 C33 -63.21(16) .
C29 P2 C32 C33 -174.49(14) .
Pt2 P2 C32 C33 50.60(16) .
C25 P2 C32 C34 62.08(17) .
C29 P2 C32 C34 -49.20(17) .
Pt2 P2 C32 C34 175.89(13) .
C43 C35 C36 F4 -0.7(3) .
Pt2 C35 C36 F4 175.04(12) .
C43 C35 C36 C37 179.01(19) .
Pt2 C35 C36 C37 -5.3(3) .
C35 C36 C37 C42 -158.2(2) .
F4 C36 C37 C42 21.5(2) .
C35 C36 C37 C38 23.9(3) .
F4 C36 C37 C38 -156.45(17) .
C42 C37 C38 C39 1.3(3) .
C36 C37 C38 C39 179.29(19) .
C37 C38 C39 C40 -0.7(3) .
C38 C39 C40 C41 -0.3(3) .
C39 C40 C41 C42 0.7(3) .
C40 C41 C42 C37 0.0(3) .
C38 C37 C42 C41 -1.0(3) .
C36 C37 C42 C41 -179.01(18) .
C36 C35 C43 C44 127.1(2) .
Pt2 C35 C43 C44 -48.9(2) .
C36 C35 C43 C48 -53.1(3) .
Pt2 C35 C43 C48 130.91(17) .
C48 C43 C44 C45 2.5(3) .
C35 C43 C44 C45 -177.69(19) .
C43 C44 C45 C46 -2.3(3) .
C44 C45 C46 C47 0.6(3) .
C45 C46 C47 C48 0.9(3) .
C46 C47 C48 C43 -0.6(3) .
C44 C43 C48 C47 -1.0(3) .
C35 C43 C48 C47 179.12(19) .
C51 C49 C50 C51 -0.8(4) 2_656
C50 C49 C51 C50 0.8(4) 2_656
